data_2222450
loop_
_publ_author_name
'Xu, Chen'
'Cen, Fei-Fei'
'Wang, Zhi-Qiang'
'Zhang, Yu-Qing'

_publ_section_title
;
 Chlorido(2-formyl-6-hydroxyphenyl-\k<i>C</i>^1^)mercury(II)
;
_journal_coeditor_code SI2180
_journal_issue 7
_journal_name_full 'Acta Crystallographica Section E'
_journal_page_first m754
_journal_paper_doi 10.1107/S160053680902145X
_journal_volume 65
_journal_year 2009
_chemical_formula_iupac '[Hg (C7 H5 O2) Cl]'
_chemical_formula_sum 'C7 H5 Cl Hg O2'
_chemical_formula_weight 357.15
_chemical_name_systematic
;
Chlorido(2-formyl-6-hydroxyphenyl-\k<i>C</i>^1^)mercury(II)
;
_space_group_IT_number 14
_symmetry_cell_setting monoclinic
_symmetry_space_group_name_Hall '-P 2ybc'
_symmetry_space_group_name_H-M 'P 1 21/c 1'
_atom_sites_solution_hydrogens geom
_atom_sites_solution_primary direct
_atom_sites_solution_secondary difmap
_audit_creation_method SHELXL-97
_cell_angle_alpha 90.00
_cell_angle_beta 98.839(5)
_cell_angle_gamma 90.00
_cell_formula_units_Z 4
_cell_length_a 4.7200(19)
_cell_length_b 17.702(7)
_cell_length_c 10.506(4)
_cell_measurement_reflns_used 1175
_cell_measurement_temperature 296(2)
_cell_measurement_theta_max 22.25
_cell_measurement_theta_min 2.27
_cell_volume 867.4(6)
_computing_cell_refinement 'SAINT (Bruker, 2004)'
_computing_data_collection 'SMART (Bruker, 2004)'
_computing_data_reduction 'SAINT (Bruker, 2004)'
_computing_molecular_graphics 'SHELXTL (Sheldrick, 2008)'
_computing_publication_material 'SHELXTL (Sheldrick, 2008)'
_computing_structure_refinement 'SHELXL97 (Sheldrick, 2008)'
_computing_structure_solution 'SHELXS97 (Sheldrick, 2008)'
_diffrn_ambient_temperature 296(2)
_diffrn_measured_fraction_theta_full 0.985
_diffrn_measured_fraction_theta_max 0.985
_diffrn_measurement_device_type 'Bruker SMART APEX CCD area-detector'
_diffrn_measurement_method '\f and \w'
_diffrn_radiation_monochromator graphite
_diffrn_radiation_source 'fine-focus sealed tube'
_diffrn_radiation_type MoK\a
_diffrn_radiation_wavelength 0.71073
_diffrn_reflns_av_R_equivalents 0.0497
_diffrn_reflns_av_sigmaI/netI 0.0574
_diffrn_reflns_limit_h_max 5
_diffrn_reflns_limit_h_min -5
_diffrn_reflns_limit_k_max 21
_diffrn_reflns_limit_k_min -21
_diffrn_reflns_limit_l_max 12
_diffrn_reflns_limit_l_min -12
_diffrn_reflns_number 5002
_diffrn_reflns_theta_full 25.50
_diffrn_reflns_theta_max 25.50
_diffrn_reflns_theta_min 2.27
_exptl_absorpt_coefficient_mu 17.998
_exptl_absorpt_correction_T_max 0.8405
_exptl_absorpt_correction_T_min 0.3270
_exptl_absorpt_correction_type multi-scan
_exptl_absorpt_process_details '(SADABS; Sheldrick, 1996)'
_exptl_crystal_colour colourless
_exptl_crystal_density_diffrn 2.735
_exptl_crystal_density_method 'not measured'
_exptl_crystal_description block
_exptl_crystal_F_000 640
_exptl_crystal_size_max 0.08
_exptl_crystal_size_mid 0.01
_exptl_crystal_size_min 0.01
_refine_diff_density_max 0.942
_refine_diff_density_min -2.323
_refine_ls_extinction_method none
_refine_ls_goodness_of_fit_ref 1.009
_refine_ls_hydrogen_treatment constr
_refine_ls_matrix_type full
_refine_ls_number_parameters 101
_refine_ls_number_reflns 1595
_refine_ls_number_restraints 0
_refine_ls_restrained_S_all 1.009
_refine_ls_R_factor_all 0.0727
_refine_ls_R_factor_gt 0.0453
_refine_ls_shift/su_max 0.001
_refine_ls_shift/su_mean 0.000
_refine_ls_structure_factor_coef Fsqd
_refine_ls_weighting_details 'w=1/[\s^2^(Fo^2^)+(0.0564P)^2^+3.2348P] where P=(Fo^2^+2Fc^2^)/3'
_refine_ls_weighting_scheme calc
_refine_ls_wR_factor_gt 0.1031
_refine_ls_wR_factor_ref 0.1138
_reflns_number_gt 1130
_reflns_number_total 1595
_reflns_threshold_expression I>2\s(I)
_cod_data_source_file si2180.cif
_cod_data_source_block I
_cod_depositor_comments
;
The following automatic conversions were performed:
'_symmetry_cell_setting' value 'Monoclinic' changed to 'monoclinic'
according to '/home/saulius/struct/CIF-dictionaries/cif_core.dic'
dictionary named 'cif_core.dic' version 2.4.1 from 2010-06-29.

Automatic conversion script
Id: cif_fix_enum 1527 2010-12-29 10:47:43Z saulius 

The following automatic conversions were performed:

'_symmetry_cell_setting' value 'Monoclinic' changed to 'monoclinic'
according to /home/saulius/struct/CIF-dictionaries/cif_core.dic
dictionary named 'cif_core.dic' version 2.4.1 from 2010-06-29.

Automatic conversion script
Id: cif_fix_values 1715 2011-07-08 13:25:40Z adriana 
;
_cod_original_sg_symbol_H-M 'P 21/c'
_cod_database_code 2222450
_cod_database_fobs_code 2222450

loop_
_symmetry_equiv_pos_as_xyz
'x, y, z'
'-x, y+1/2, -z+1/2'
'-x, -y, -z'
'x, -y-1/2, z-1/2'

loop_
_atom_site_type_symbol
_atom_site_label
_atom_site_fract_x
_atom_site_fract_y
_atom_site_fract_z
_atom_site_U_iso_or_equiv
_atom_site_adp_type
_atom_site_calc_flag
_atom_site_refinement_flags
_atom_site_occupancy
_atom_site_disorder_assembly
_atom_site_disorder_group
Hg Hg1 0.26063(12) 0.66539(3) 0.30597(6) 0.0470(2) Uani d . 1 . .
O O1 -0.160(2) 0.6917(5) 0.5036(10) 0.050(2) Uani d . 1 . .
H H1 -0.2948 0.6960 0.5439 0.074 Uiso calc R 1 . .
O O2 0.468(2) 0.7878(5) 0.1758(9) 0.052(2) Uani d . 1 . .
Cl Cl1 0.4684(11) 0.5580(2) 0.2416(5) 0.0833(14) Uani d . 1 . .
C C1 0.345(3) 0.8403(7) 0.2208(14) 0.043(3) Uani d . 1 . .
H H1A 0.3802 0.8888 0.1928 0.052 Uiso calc R 1 . .
C C2 0.151(3) 0.8330(7) 0.3132(13) 0.042(3) Uani d . 1 . .
C C3 0.039(3) 0.8998(7) 0.3574(14) 0.051(4) Uani d . 1 . .
H H3 0.0837 0.9460 0.3235 0.061 Uiso calc R 1 . .
C C4 -0.137(3) 0.8974(7) 0.4509(13) 0.048(4) Uani d . 1 . .
H H4 -0.2123 0.9420 0.4788 0.058 Uiso calc R 1 . .
C C5 -0.204(3) 0.8276(7) 0.5043(13) 0.044(3) Uani d . 1 . .
H H5 -0.3193 0.8257 0.5683 0.053 Uiso calc R 1 . .
C C6 -0.092(3) 0.7611(7) 0.4591(12) 0.042(3) Uani d . 1 . .
C C7 0.087(2) 0.7635(7) 0.3644(11) 0.032(3) Uani d . 1 . .

loop_
_atom_site_aniso_label
_atom_site_aniso_U_11
_atom_site_aniso_U_22
_atom_site_aniso_U_33
_atom_site_aniso_U_12
_atom_site_aniso_U_13
_atom_site_aniso_U_23
Hg1 0.0477(4) 0.0392(3) 0.0583(4) 0.0027(3) 0.0213(3) -0.0048(3)
O1 0.047(6) 0.048(5) 0.060(6) -0.006(4) 0.027(5) 0.003(5)
O2 0.047(6) 0.058(6) 0.056(6) -0.003(5) 0.028(5) -0.011(5)
Cl1 0.098(4) 0.044(2) 0.117(4) 0.016(2) 0.045(3) -0.010(2)
C1 0.033(7) 0.043(7) 0.054(8) -0.002(6) 0.007(6) 0.005(7)
C2 0.029(6) 0.053(8) 0.043(7) -0.008(6) 0.007(6) 0.000(6)
C3 0.058(9) 0.034(7) 0.070(10) 0.012(6) 0.038(8) 0.012(7)
C4 0.056(9) 0.035(7) 0.056(9) 0.006(6) 0.012(7) -0.010(6)
C5 0.040(8) 0.053(8) 0.044(8) 0.005(7) 0.020(6) -0.007(7)
C6 0.027(7) 0.054(8) 0.045(8) -0.012(6) 0.007(6) 0.000(6)
C7 0.023(6) 0.043(7) 0.026(6) -0.004(5) -0.008(5) 0.001(5)

loop_
_atom_type_symbol
_atom_type_description
_atom_type_scat_dispersion_real
_atom_type_scat_dispersion_imag
_atom_type_scat_source
C C 0.0033 0.0016 'International Tables Vol C Tables 4.2.6.8 and 6.1.1.4'
H H 0.0000 0.0000 'International Tables Vol C Tables 4.2.6.8 and 6.1.1.4'
O O 0.0106 0.0060 'International Tables Vol C Tables 4.2.6.8 and 6.1.1.4'
Cl Cl 0.1484 0.1585 'International Tables Vol C Tables 4.2.6.8 and 6.1.1.4'
Hg Hg -2.3894 9.2266 'International Tables Vol C Tables 4.2.6.8 and 6.1.1.4'

loop_
_geom_angle_atom_site_label_1
_geom_angle_atom_site_label_2
_geom_angle_atom_site_label_3
_geom_angle_site_symmetry_1
_geom_angle_site_symmetry_3
_geom_angle
_geom_angle_publ_flag
C7 Hg1 Cl1 . . 178.1(3) ?
C6 O1 H1 . . 109.5 ?
O2 C1 C2 . . 125.4(12) ?
O2 C1 H1A . . 117.3 ?
C2 C1 H1A . . 117.3 ?
C7 C2 C1 . . 122.4(12) ?
C7 C2 C3 . . 120.1(12) ?
C1 C2 C3 . . 117.3(11) ?
C4 C3 C2 . . 120.6(12) ?
C4 C3 H3 . . 119.7 ?
C2 C3 H3 . . 119.7 ?
C3 C4 C5 . . 120.2(11) ?
C3 C4 H4 . . 119.9 ?
C5 C4 H4 . . 119.9 ?
C6 C5 C4 . . 118.9(11) ?
C6 C5 H5 . . 120.6 ?
C4 C5 H5 . . 120.6 ?
O1 C6 C7 . . 117.8(11) ?
O1 C6 C5 . . 121.2(11) ?
C7 C6 C5 . . 121.0(12) ?
C2 C7 C6 . . 119.2(11) ?
C2 C7 Hg1 . . 120.8(9) ?
C6 C7 Hg1 . . 119.9(9) ?

loop_
_geom_bond_atom_site_label_1
_geom_bond_atom_site_label_2
_geom_bond_site_symmetry_2
_geom_bond_distance
_geom_bond_publ_flag
Hg1 C7 . 2.052(12) ?
Hg1 Cl1 . 2.288(4) ?
O1 C6 . 1.370(14) ?
O1 H1 . 0.8200 ?
O2 C1 . 1.229(14) ?
C1 C2 . 1.440(18) ?
C1 H1A . 0.9300 ?
C2 C7 . 1.394(16) ?
C2 C3 . 1.403(17) ?
C3 C4 . 1.382(17) ?
C3 H3 . 0.9300 ?
C4 C5 . 1.412(18) ?
C4 H4 . 0.9300 ?
C5 C6 . 1.402(17) ?
C5 H5 . 0.9300 ?
C6 C7 . 1.403(16) ?

loop_
_geom_hbond_atom_site_label_D
_geom_hbond_atom_site_label_H
_geom_hbond_atom_site_label_A
_geom_hbond_site_symmetry_A
_geom_hbond_distance_DH
_geom_hbond_distance_HA
_geom_hbond_distance_DA
_geom_hbond_angle_DHA
O1 H1 O2 4_476 0.82 1.93 2.730(12) 164.8

loop_
_geom_torsion_atom_site_label_1
_geom_torsion_atom_site_label_2
_geom_torsion_atom_site_label_3
_geom_torsion_atom_site_label_4
_geom_torsion_site_symmetry_1
_geom_torsion_site_symmetry_2
_geom_torsion_site_symmetry_3
_geom_torsion_site_symmetry_4
_geom_torsion
_geom_torsion_publ_flag
O2 C1 C2 C7 . . . . 2(2) ?
O2 C1 C2 C3 . . . . 177.6(14) ?
C7 C2 C3 C4 . . . . -1(2) ?
C1 C2 C3 C4 . . . . -176.7(14) ?
C2 C3 C4 C5 . . . . 1(2) ?
C3 C4 C5 C6 . . . . -1(2) ?
C4 C5 C6 O1 . . . . -177.0(12) ?
C4 C5 C6 C7 . . . . 1(2) ?
C1 C2 C7 C6 . . . . 176.6(12) ?
C3 C2 C7 C6 . . . . 0.8(19) ?
C1 C2 C7 Hg1 . . . . -1.9(18) ?
C3 C2 C7 Hg1 . . . . -177.8(10) ?
O1 C6 C7 C2 . . . . 177.3(12) ?
C5 C6 C7 C2 . . . . -1.1(19) ?
O1 C6 C7 Hg1 . . . . -4.2(16) ?
C5 C6 C7 Hg1 . . . . 177.4(10) ?
Cl1 Hg1 C7 C2 . . . . 46(10) ?
Cl1 Hg1 C7 C6 . . . . -132(10) ?

loop_
_cod_related_entry_id
_cod_related_entry_database
_cod_related_entry_code
1 ChemSpider 24742561
